data_7226575
loop_
_publ_author_name
'Pitchaimani, J.'
'Raja, MR Charan'
'Srinivasan, Sujatha'
'Kar Mahapatra, Santanu'
'Moon, Dohyun'
'Anthony, Savarimuthu Philip'
'Madhu, Vedichi'

_publ_section_title
;
 Arene Ruthenium (II) Complexes with Chalcone, Aminoantipyrine and
 Aminopyrimidine Based Ligands: Synthesis, Structure and Preliminary
 Evaluation of Anti-leukemia Activity
;
_journal_name_full 'RSC Adv.'
_journal_paper_doi 10.1039/C6RA18504E
_journal_year 2016
_chemical_formula_moiety 'C34 H35 Cl N2 O2 Ru'
_chemical_formula_sum 'C34 H35 Cl N2 O2 Ru'
_chemical_formula_weight 640.16
_space_group_crystal_system triclinic
_space_group_IT_number 2
_space_group_name_Hall '-P 1'
_space_group_name_H-M_alt 'P -1'
_symmetry_space_group_name_Hall '-P 1'
_symmetry_space_group_name_H-M 'P -1'
_atom_sites_solution_hydrogens geom
_audit_creation_method SHELXL-2014/7
_audit_update_record
;
2016-04-28 deposited with the CCDC.
2016-09-14 downloaded from the CCDC.
;
_cell_angle_alpha 74.20(3)
_cell_angle_beta 75.55(3)
_cell_angle_gamma 89.72(3)
_cell_formula_units_Z 2
_cell_length_a 9.0960(18)
_cell_length_b 11.993(2)
_cell_length_c 14.283(3)
_cell_measurement_reflns_used 44439
_cell_measurement_temperature 100(2)
_cell_measurement_theta_max 33.679
_cell_measurement_theta_min 0.349
_cell_volume 1448.5(6)
_computing_cell_refinement '<i>HKL3000sm</i>(Otwinowski & Minor, 1997)'
_computing_data_collection '<i>PAL ADSC Quantum-210 ADX Program</i>(Arvai & Nielsen, 1983)'
_computing_data_reduction '<i>HKL3000sm</i>(Otwinowski & Minor, 1997)'
_computing_molecular_graphics '<i>DIAMOND</i>(Putz, Brandenburg, 2007)'
_computing_publication_material '<i>enCIFer 1.5.1</i>'
_computing_structure_refinement '<i>SHELXL-2014/7</i>(Sheldrick, 2015b)'
_computing_structure_solution '<i>SHELXT-2014/5</i>(Sheldrick, 2015a)'
_diffrn_ambient_temperature 100(2)
_diffrn_measured_fraction_theta_full 0.944
_diffrn_measured_fraction_theta_max 0.930
_diffrn_measurement_device_type 'ADSC Q210 CCD area detector'
_diffrn_measurement_method 'omega scan'
_diffrn_radiation_type synchrotron
_diffrn_radiation_wavelength 0.610
_diffrn_reflns_av_R_equivalents 0.0204
_diffrn_reflns_av_unetI/netI 0.0316
_diffrn_reflns_Laue_measured_fraction_full 0.944
_diffrn_reflns_Laue_measured_fraction_max 0.930
_diffrn_reflns_limit_h_max 12
_diffrn_reflns_limit_h_min -12
_diffrn_reflns_limit_k_max 16
_diffrn_reflns_limit_k_min -16
_diffrn_reflns_limit_l_max 19
_diffrn_reflns_limit_l_min -19
_diffrn_reflns_number 14525
_diffrn_reflns_point_group_measured_fraction_full 0.944
_diffrn_reflns_point_group_measured_fraction_max 0.930
_diffrn_reflns_theta_full 21.469
_diffrn_reflns_theta_max 24.999
_diffrn_reflns_theta_min 1.518
_diffrn_source 'PLSII 2D bending magnet'
_exptl_absorpt_coefficient_mu 0.444
_exptl_absorpt_correction_T_max 0.919
_exptl_absorpt_correction_T_min 0.873
_exptl_absorpt_correction_type empirical
_exptl_absorpt_process_details '<i>HKL3000sm Scalepack(Otwinowski & Minor, 1997)</i>'
_exptl_crystal_colour purple
_exptl_crystal_density_diffrn 1.468
_exptl_crystal_description block
_exptl_crystal_F_000 660
_exptl_crystal_size_max 0.315
_exptl_crystal_size_mid 0.292
_exptl_crystal_size_min 0.193
_refine_diff_density_max 1.316
_refine_diff_density_min -1.427
_refine_diff_density_rms 0.089
_refine_ls_extinction_method none
_refine_ls_goodness_of_fit_ref 1.070
_refine_ls_hydrogen_treatment constr
_refine_ls_matrix_type full
_refine_ls_number_parameters 366
_refine_ls_number_reflns 7518
_refine_ls_number_restraints 0
_refine_ls_restrained_S_all 1.070
_refine_ls_R_factor_all 0.0314
_refine_ls_R_factor_gt 0.0272
_refine_ls_shift/su_max 0.001
_refine_ls_shift/su_mean 0.000
_refine_ls_structure_factor_coef Fsqd
_refine_ls_weighting_details 'w=1/[\s^2^(Fo^2^)+(0.0481P)^2^+0.4443P] where P=(Fo^2^+2Fc^2^)/3'
_refine_ls_weighting_scheme calc
_refine_ls_wR_factor_gt 0.0750
_refine_ls_wR_factor_ref 0.0762
_reflns_Friedel_coverage 0.000
_reflns_number_gt 6826
_reflns_number_total 7518
_reflns_threshold_expression 'I > 2\s(I)'
_cod_data_source_file c6ra18504e2.cif
_cod_data_source_block SPA59
_cod_database_code 7226575
_shelx_shelxl_version_number 2014/7
_shelx_space_group_comment
;
The symmetry employed for this shelxl refinement is uniquely defined
by the following loop, which should always be used as a source of
symmetry information in preference to the above space-group names.
They are only intended as comments.
;
_shelx_estimated_absorpt_t_min 0.873
_shelx_estimated_absorpt_t_max 0.919

loop_
_space_group_symop_operation_xyz
'x, y, z'
'-x, -y, -z'

loop_
_atom_site_label
_atom_site_type_symbol
_atom_site_fract_x
_atom_site_fract_y
_atom_site_fract_z
_atom_site_U_iso_or_equiv
_atom_site_adp_type
_atom_site_occupancy
_atom_site_site_symmetry_order
_atom_site_calc_flag
_atom_site_refinement_flags_posn
_atom_site_refinement_flags_adp
Ru1 Ru 0.18535(2) 0.19279(2) 0.37616(2) 0.00806(5) Uani 1 1 d . .
Cl1 Cl 0.23497(5) 0.19381(3) 0.53618(3) 0.01497(8) Uani 1 1 d . .
O1 O -0.03809(13) 0.21082(9) 0.44586(8) 0.0117(2) Uani 1 1 d . .
O2 O 0.81588(17) 0.60332(16) -0.00848(10) 0.0339(4) Uani 1 1 d . .
N1 N 0.22119(15) 0.37270(11) 0.33438(9) 0.0094(2) Uani 1 1 d . .
N2 N 1.5664(2) 0.85926(17) 0.13368(13) 0.0295(4) Uani 1 1 d . .
C1 C 0.5290(2) 0.09416(16) 0.37395(14) 0.0198(3) Uani 1 1 d . .
H1A H 0.5806 0.0233 0.3688 0.030 Uiso 1 1 calc R U
H1B H 0.5031 0.0967 0.4441 0.030 Uiso 1 1 calc R U
H1C H 0.5965 0.1623 0.3316 0.030 Uiso 1 1 calc R U
C2 C 0.38603(18) 0.09445(14) 0.33916(12) 0.0138(3) Uani 1 1 d . .
C3 C 0.37009(18) 0.17549(14) 0.25073(12) 0.0126(3) Uani 1 1 d . .
H3 H 0.4552 0.2264 0.2091 0.015 Uiso 1 1 calc R U
C4 C 0.23011(18) 0.18376(14) 0.22150(11) 0.0120(3) Uani 1 1 d . .
H4 H 0.2225 0.2407 0.1622 0.014 Uiso 1 1 calc R U
C5 C 0.10308(18) 0.10709(13) 0.28097(11) 0.0126(3) Uani 1 1 d . .
C6 C 0.11985(19) 0.01958(13) 0.36885(12) 0.0134(3) Uani 1 1 d . .
H6 H 0.0379 -0.0360 0.4072 0.016 Uiso 1 1 calc R U
C7 C 0.25624(19) 0.01585(13) 0.39809(12) 0.0134(3) Uani 1 1 d . .
H7 H 0.2632 -0.0399 0.4582 0.016 Uiso 1 1 calc R U
C8 C -0.0502(2) 0.11659(15) 0.25661(13) 0.0172(3) Uani 1 1 d . .
H8 H -0.1296 0.0781 0.3198 0.021 Uiso 1 1 calc R U
C9 C -0.0895(2) 0.24228(16) 0.21980(13) 0.0203(3) Uani 1 1 d . .
H9A H -0.0980 0.2802 0.2735 0.030 Uiso 1 1 calc R U
H9B H -0.1866 0.2436 0.2015 0.030 Uiso 1 1 calc R U
H9C H -0.0092 0.2838 0.1607 0.030 Uiso 1 1 calc R U
C10 C -0.0530(3) 0.0501(2) 0.18013(19) 0.0338(5) Uani 1 1 d . .
H10A H 0.0235 0.0864 0.1171 0.051 Uiso 1 1 calc R U
H10B H -0.1540 0.0517 0.1673 0.051 Uiso 1 1 calc R U
H10C H -0.0302 -0.0305 0.2067 0.051 Uiso 1 1 calc R U
C11 C -0.10486(18) 0.30543(13) 0.45332(11) 0.0103(3) Uani 1 1 d . .
C12 C -0.26021(18) 0.29546(14) 0.50799(12) 0.0147(3) Uani 1 1 d . .
H12 H -0.3111 0.2204 0.5376 0.018 Uiso 1 1 calc R U
C13 C -0.33913(19) 0.39114(15) 0.51927(12) 0.0162(3) Uani 1 1 d . .
H13 H -0.4426 0.3808 0.5569 0.019 Uiso 1 1 calc R U
C14 C -0.26921(19) 0.50362(15) 0.47606(12) 0.0154(3) Uani 1 1 d . .
H14 H -0.3242 0.5695 0.4839 0.018 Uiso 1 1 calc R U
C15 C -0.11978(19) 0.51649(14) 0.42223(12) 0.0127(3) Uani 1 1 d . .
H15 H -0.0718 0.5925 0.3925 0.015 Uiso 1 1 calc R U
C16 C -0.03484(17) 0.42038(13) 0.40950(11) 0.0103(3) Uani 1 1 d . .
C17 C 0.12051(18) 0.44564(13) 0.35235(11) 0.0108(3) Uani 1 1 d . .
H17 H 0.1534 0.5255 0.3243 0.013 Uiso 1 1 calc R U
C18 C 0.36758(18) 0.42350(12) 0.27180(11) 0.0101(3) Uani 1 1 d . .
C19 C 0.38275(19) 0.48257(14) 0.17080(12) 0.0138(3) Uani 1 1 d . .
H19 H 0.2972 0.4885 0.1432 0.017 Uiso 1 1 calc R U
C20 C 0.5242(2) 0.53247(14) 0.11124(12) 0.0156(3) Uani 1 1 d . .
H20 H 0.5359 0.5711 0.0420 0.019 Uiso 1 1 calc R U
C21 C 0.64987(19) 0.52661(14) 0.15181(12) 0.0136(3) Uani 1 1 d . .
C22 C 0.63310(18) 0.46621(13) 0.25309(11) 0.0123(3) Uani 1 1 d . .
H22 H 0.7178 0.4619 0.2813 0.015 Uiso 1 1 calc R U
C23 C 0.49282(18) 0.41250(13) 0.31247(11) 0.0113(3) Uani 1 1 d . .
H23 H 0.4825 0.3686 0.3803 0.014 Uiso 1 1 calc R U
C24 C 0.7968(2) 0.58552(16) 0.08269(13) 0.0193(3) Uani 1 1 d . .
C25 C 0.9109(2) 0.62594(15) 0.12551(13) 0.0182(3) Uani 1 1 d . .
H25 H 0.8904 0.6166 0.1959 0.022 Uiso 1 1 calc R U
C26 C 1.0448(2) 0.67638(18) 0.06319(13) 0.0222(4) Uani 1 1 d . .
H26 H 1.0583 0.6772 -0.0051 0.027 Uiso 1 1 calc R U
C27 C 1.1712(2) 0.72940(15) 0.08374(13) 0.0184(3) Uani 1 1 d . .
C28 C 1.1718(2) 0.74549(15) 0.17743(13) 0.0187(3) Uani 1 1 d . .
H28 H 1.0815 0.7255 0.2308 0.022 Uiso 1 1 calc R U
C29 C 1.2992(2) 0.78937(16) 0.19418(14) 0.0214(4) Uani 1 1 d . .
H29 H 1.2957 0.7984 0.2587 0.026 Uiso 1 1 calc R U
C30 C 1.4364(2) 0.82146(15) 0.11607(14) 0.0196(3) Uani 1 1 d . .
C31 C 1.4333(2) 0.81236(17) 0.02033(13) 0.0209(3) Uani 1 1 d . .
H31 H 1.5206 0.8379 -0.0347 0.025 Uiso 1 1 calc R U
C32 C 1.3051(2) 0.76675(18) 0.00589(13) 0.0235(4) Uani 1 1 d . .
H32 H 1.3070 0.7602 -0.0592 0.028 Uiso 1 1 calc R U
C33 C 1.5780(3) 0.8431(3) 0.23555(18) 0.0429(6) Uani 1 1 d . .
H33A H 1.5119 0.8953 0.2663 0.064 Uiso 1 1 calc R U
H33B H 1.6836 0.8607 0.2346 0.064 Uiso 1 1 calc R U
H33C H 1.5466 0.7625 0.2749 0.064 Uiso 1 1 calc R U
C34 C 1.7040(2) 0.89066(18) 0.05218(15) 0.0246(4) Uani 1 1 d . .
H34A H 1.7332 0.8234 0.0269 0.037 Uiso 1 1 calc R U
H34B H 1.7861 0.9152 0.0769 0.037 Uiso 1 1 calc R U
H34C H 1.6857 0.9546 -0.0024 0.037 Uiso 1 1 calc R U

loop_
_atom_site_aniso_label
_atom_site_aniso_U_11
_atom_site_aniso_U_22
_atom_site_aniso_U_33
_atom_site_aniso_U_23
_atom_site_aniso_U_13
_atom_site_aniso_U_12
Ru1 0.00541(7) 0.00758(6) 0.00870(6) -0.00034(4) 0.00055(4) -0.00110(4)
Cl1 0.0178(2) 0.01432(17) 0.01222(16) -0.00166(13) -0.00502(13) -0.00068(13)
O1 0.0055(5) 0.0106(5) 0.0152(5) -0.0021(4) 0.0027(4) -0.0005(4)
O2 0.0183(8) 0.0628(11) 0.0123(6) 0.0012(6) -0.0013(5) -0.0200(7)
N1 0.0069(6) 0.0087(5) 0.0105(5) 0.0004(4) -0.0014(4) -0.0018(4)
N2 0.0200(9) 0.0413(10) 0.0260(8) -0.0100(7) -0.0026(6) -0.0162(7)
C1 0.0098(8) 0.0213(8) 0.0263(9) -0.0040(7) -0.0043(6) 0.0035(6)
C2 0.0085(7) 0.0129(7) 0.0178(7) -0.0039(6) 0.0004(5) 0.0023(5)
C3 0.0069(7) 0.0145(7) 0.0134(7) -0.0044(5) 0.0034(5) -0.0008(5)
C4 0.0095(7) 0.0153(7) 0.0090(6) -0.0034(5) 0.0017(5) -0.0028(5)
C5 0.0097(7) 0.0143(7) 0.0132(7) -0.0050(5) -0.0005(5) -0.0025(5)
C6 0.0127(8) 0.0099(6) 0.0151(7) -0.0040(5) 0.0017(5) -0.0031(5)
C7 0.0129(8) 0.0087(6) 0.0156(7) -0.0017(5) -0.0002(5) 0.0019(5)
C8 0.0097(8) 0.0218(8) 0.0178(7) -0.0033(6) -0.0016(6) -0.0050(6)
C9 0.0160(9) 0.0272(9) 0.0166(8) -0.0024(6) -0.0066(6) 0.0008(7)
C10 0.0280(12) 0.0387(12) 0.0492(13) -0.0259(10) -0.0208(10) 0.0006(9)
C11 0.0081(7) 0.0134(7) 0.0096(6) -0.0037(5) -0.0024(5) 0.0013(5)
C12 0.0085(8) 0.0164(7) 0.0172(7) -0.0047(6) 0.0001(5) 0.0000(6)
C13 0.0086(8) 0.0231(8) 0.0174(7) -0.0083(6) -0.0015(6) 0.0035(6)
C14 0.0127(8) 0.0192(7) 0.0181(7) -0.0092(6) -0.0066(6) 0.0068(6)
C15 0.0134(8) 0.0133(7) 0.0145(7) -0.0058(5) -0.0069(5) 0.0033(5)
C16 0.0074(7) 0.0132(7) 0.0113(6) -0.0037(5) -0.0039(5) 0.0014(5)
C17 0.0103(7) 0.0096(6) 0.0123(6) -0.0013(5) -0.0041(5) -0.0006(5)
C18 0.0079(7) 0.0078(6) 0.0125(7) -0.0011(5) -0.0006(5) -0.0024(5)
C19 0.0107(8) 0.0146(7) 0.0139(7) 0.0011(5) -0.0048(5) -0.0028(5)
C20 0.0144(8) 0.0171(7) 0.0113(7) 0.0031(5) -0.0037(6) -0.0042(6)
C21 0.0102(8) 0.0155(7) 0.0124(7) -0.0008(5) -0.0011(5) -0.0043(5)
C22 0.0086(7) 0.0148(7) 0.0124(7) -0.0018(5) -0.0029(5) -0.0017(5)
C23 0.0103(7) 0.0118(6) 0.0097(6) -0.0003(5) -0.0019(5) -0.0012(5)
C24 0.0124(8) 0.0260(9) 0.0138(7) 0.0026(6) -0.0018(6) -0.0076(6)
C25 0.0151(9) 0.0211(8) 0.0147(7) 0.0018(6) -0.0041(6) -0.0054(6)
C26 0.0142(9) 0.0331(10) 0.0144(7) 0.0025(7) -0.0047(6) -0.0068(7)
C27 0.0109(8) 0.0227(8) 0.0157(7) 0.0047(6) -0.0038(6) -0.0060(6)
C28 0.0153(9) 0.0161(7) 0.0185(8) 0.0010(6) 0.0002(6) -0.0050(6)
C29 0.0206(10) 0.0225(8) 0.0189(8) -0.0060(7) -0.0010(7) -0.0066(7)
C30 0.0162(9) 0.0178(8) 0.0224(8) -0.0027(6) -0.0034(6) -0.0069(6)
C31 0.0117(8) 0.0285(9) 0.0166(8) 0.0014(6) -0.0013(6) -0.0066(6)
C32 0.0157(9) 0.0366(10) 0.0131(7) 0.0022(7) -0.0042(6) -0.0070(7)
C33 0.0306(13) 0.0724(18) 0.0314(11) -0.0237(12) -0.0078(9) -0.0181(12)
C34 0.0152(9) 0.0280(9) 0.0319(10) -0.0116(8) -0.0048(7) -0.0063(7)

loop_
_atom_type_symbol
_atom_type_description
_atom_type_scat_dispersion_real
_atom_type_scat_dispersion_imag
_atom_type_scat_source
C C 0.0020 0.0010 'International Tables Vol C Tables 4.2.6.8 and 6.1.1.4'
H H 0.0000 0.0000 'International Tables Vol C Tables 4.2.6.8 and 6.1.1.4'
N N 0.0040 0.0020 'International Tables Vol C Tables 4.2.6.8 and 6.1.1.4'
O O 0.0080 0.0040 'International Tables Vol C Tables 4.2.6.8 and 6.1.1.4'
Cl Cl 0.1170 0.1180 'International Tables Vol C Tables 4.2.6.8 and 6.1.1.4'
Ru Ru -2.0290 0.6360 'International Tables Vol C Tables 4.2.6.8 and 6.1.1.4'

loop_
_geom_angle_atom_site_label_1
_geom_angle_atom_site_label_2
_geom_angle_atom_site_label_3
_geom_angle
O1 Ru1 N1 88.37(6)
O1 Ru1 C4 116.20(6)
N1 Ru1 C4 93.78(6)
O1 Ru1 C5 88.73(6)
N1 Ru1 C5 120.38(6)
C4 Ru1 C5 37.88(6)
O1 Ru1 C7 116.26(6)
N1 Ru1 C7 154.66(6)
C4 Ru1 C7 81.03(7)
C5 Ru1 C7 69.02(7)
O1 Ru1 C3 154.50(6)
N1 Ru1 C3 92.87(6)
C4 Ru1 C3 38.30(6)
C5 Ru1 C3 68.72(6)
C7 Ru1 C3 67.71(7)
O1 Ru1 C2 154.59(5)
N1 Ru1 C2 116.63(6)
C4 Ru1 C2 69.21(7)
C5 Ru1 C2 82.52(7)
C7 Ru1 C2 38.41(6)
C3 Ru1 C2 37.46(6)
O1 Ru1 C6 89.83(6)
N1 Ru1 C6 158.79(6)
C4 Ru1 C6 68.20(7)
C5 Ru1 C6 38.43(6)
C7 Ru1 C6 37.33(6)
C3 Ru1 C6 79.92(7)
C2 Ru1 C6 68.61(6)
O1 Ru1 Cl1 84.86(4)
N1 Ru1 Cl1 86.91(5)
C4 Ru1 Cl1 158.93(5)
C5 Ru1 Cl1 151.80(4)
C7 Ru1 Cl1 89.35(5)
C3 Ru1 Cl1 120.64(5)
C2 Ru1 Cl1 91.65(5)
C6 Ru1 Cl1 113.97(5)
C11 O1 Ru1 128.72(10)
C17 N1 C18 115.36(13)
C17 N1 Ru1 126.39(11)
C18 N1 Ru1 118.01(10)
C30 N2 C33 120.46(18)
C30 N2 C34 119.52(16)
C33 N2 C34 118.51(18)
C2 C1 H1A 109.5
C2 C1 H1B 109.5
H1A C1 H1B 109.5
C2 C1 H1C 109.5
H1A C1 H1C 109.5
H1B C1 H1C 109.5
C3 C2 C7 117.13(15)
C3 C2 C1 121.58(15)
C7 C2 C1 121.20(15)
C3 C2 Ru1 70.69(9)
C7 C2 Ru1 69.97(9)
C1 C2 Ru1 127.30(12)
C2 C3 C4 122.22(15)
C2 C3 Ru1 71.85(9)
C4 C3 Ru1 70.55(9)
C2 C3 H3 118.9
C4 C3 H3 118.9
Ru1 C3 H3 131.8
C5 C4 C3 119.92(14)
C5 C4 Ru1 71.08(9)
C3 C4 Ru1 71.15(9)
C5 C4 H4 120.0
C3 C4 H4 120.0
Ru1 C4 H4 130.3
C4 C5 C6 118.56(15)
C4 C5 C8 121.98(15)
C6 C5 C8 119.43(14)
C4 C5 Ru1 71.03(9)
C6 C5 Ru1 71.66(9)
C8 C5 Ru1 127.29(11)
C7 C6 C5 120.46(15)
C7 C6 Ru1 70.45(9)
C5 C6 Ru1 69.91(9)
C7 C6 H6 119.8
C5 C6 H6 119.8
Ru1 C6 H6 133.1
C6 C7 C2 121.57(15)
C6 C7 Ru1 72.22(9)
C2 C7 Ru1 71.63(9)
C6 C7 H7 119.2
C2 C7 H7 119.2
Ru1 C7 H7 129.5
C5 C8 C10 109.07(16)
C5 C8 C9 112.81(14)
C10 C8 C9 111.45(16)
C5 C8 H8 107.8
C10 C8 H8 107.8
C9 C8 H8 107.8
C8 C9 H9A 109.5
C8 C9 H9B 109.5
H9A C9 H9B 109.5
C8 C9 H9C 109.5
H9A C9 H9C 109.5
H9B C9 H9C 109.5
C8 C10 H10A 109.5
C8 C10 H10B 109.5
H10A C10 H10B 109.5
C8 C10 H10C 109.5
H10A C10 H10C 109.5
H10B C10 H10C 109.5
O1 C11 C12 118.39(14)
O1 C11 C16 125.10(14)
C12 C11 C16 116.50(14)
C13 C12 C11 122.03(16)
C13 C12 H12 119.0
C11 C12 H12 119.0
C12 C13 C14 121.01(16)
C12 C13 H13 119.5
C14 C13 H13 119.5
C15 C14 C13 118.51(15)
C15 C14 H14 120.7
C13 C14 H14 120.7
C14 C15 C16 122.11(15)
C14 C15 H15 118.9
C16 C15 H15 118.9
C15 C16 C11 119.84(14)
C15 C16 C17 116.57(14)
C11 C16 C17 123.60(14)
N1 C17 C16 127.70(14)
N1 C17 H17 116.1
C16 C17 H17 116.1
C23 C18 C19 120.85(14)
C23 C18 N1 119.59(13)
C19 C18 N1 119.55(14)
C20 C19 C18 119.16(15)
C20 C19 H19 120.4
C18 C19 H19 120.4
C19 C20 C21 120.80(15)
C19 C20 H20 119.6
C21 C20 H20 119.6
C20 C21 C22 119.34(15)
C20 C21 C24 117.10(14)
C22 C21 C24 123.57(15)
C23 C22 C21 120.20(15)
C23 C22 H22 119.9
C21 C22 H22 119.9
C22 C23 C18 119.55(14)
C22 C23 H23 120.2
C18 C23 H23 120.2
O2 C24 C25 121.98(16)
O2 C24 C21 118.90(16)
C25 C24 C21 119.04(15)
C26 C25 C24 118.86(16)
C26 C25 H25 120.6
C24 C25 H25 120.6
C25 C26 C27 130.29(17)
C25 C26 H26 114.9
C27 C26 H26 114.9
C28 C27 C32 116.61(16)
C28 C27 C26 124.61(16)
C32 C27 C26 118.77(16)
C29 C28 C27 121.87(17)
C29 C28 H28 119.1
C27 C28 H28 119.1
C28 C29 C30 120.88(17)
C28 C29 H29 119.6
C30 C29 H29 119.6
N2 C30 C31 121.45(17)
N2 C30 C29 121.20(17)
C31 C30 C29 117.34(17)
C32 C31 C30 120.54(17)
C32 C31 H31 119.7
C30 C31 H31 119.7
C31 C32 C27 122.55(17)
C31 C32 H32 118.7
C27 C32 H32 118.7
N2 C33 H33A 109.5
N2 C33 H33B 109.5
H33A C33 H33B 109.5
N2 C33 H33C 109.5
H33A C33 H33C 109.5
H33B C33 H33C 109.5
N2 C34 H34A 109.5
N2 C34 H34B 109.5
H34A C34 H34B 109.5
N2 C34 H34C 109.5
H34A C34 H34C 109.5
H34B C34 H34C 109.5

loop_
_geom_bond_atom_site_label_1
_geom_bond_atom_site_label_2
_geom_bond_distance
Ru1 O1 2.0668(12)
Ru1 N1 2.0801(14)
Ru1 C4 2.1767(15)
Ru1 C5 2.1773(16)
Ru1 C7 2.1777(16)
Ru1 C3 2.1847(16)
Ru1 C2 2.1998(17)
Ru1 C6 2.2006(16)
Ru1 Cl1 2.4409(6)
O1 C11 1.3017(18)
O2 C24 1.228(2)
N1 C17 1.291(2)
N1 C18 1.436(2)
N2 C30 1.372(3)
N2 C33 1.446(3)
N2 C34 1.450(3)
C1 C2 1.503(2)
C1 H1A 0.9800
C1 H1B 0.9800
C1 H1C 0.9800
C2 C3 1.408(2)
C2 C7 1.440(2)
C3 C4 1.431(2)
C3 H3 0.9500
C4 C5 1.413(2)
C4 H4 0.9500
C5 C6 1.441(2)
C5 C8 1.516(2)
C6 C7 1.401(2)
C6 H6 0.9500
C7 H7 0.9500
C8 C10 1.522(3)
C8 C9 1.528(3)
C8 H8 1.0000
C9 H9A 0.9800
C9 H9B 0.9800
C9 H9C 0.9800
C10 H10A 0.9800
C10 H10B 0.9800
C10 H10C 0.9800
C11 C12 1.422(2)
C11 C16 1.427(2)
C12 C13 1.376(2)
C12 H12 0.9500
C13 C14 1.402(3)
C13 H13 0.9500
C14 C15 1.371(2)
C14 H14 0.9500
C15 C16 1.412(2)
C15 H15 0.9500
C16 C17 1.431(2)
C17 H17 0.9500
C18 C23 1.393(2)
C18 C19 1.395(2)
C19 C20 1.386(2)
C19 H19 0.9500
C20 C21 1.398(2)
C20 H20 0.9500
C21 C22 1.400(2)
C21 C24 1.493(2)
C22 C23 1.390(2)
C22 H22 0.9500
C23 H23 0.9500
C24 C25 1.473(3)
C25 C26 1.347(2)
C25 H25 0.9500
C26 C27 1.446(3)
C26 H26 0.9500
C27 C28 1.404(3)
C27 C32 1.406(2)
C28 C29 1.375(3)
C28 H28 0.9500
C29 C30 1.423(3)
C29 H29 0.9500
C30 C31 1.408(3)
C31 C32 1.375(3)
C31 H31 0.9500
C32 H32 0.9500
C33 H33A 0.9800
C33 H33B 0.9800
C33 H33C 0.9800
C34 H34A 0.9800
C34 H34B 0.9800
C34 H34C 0.9800

loop_
_geom_torsion_atom_site_label_1
_geom_torsion_atom_site_label_2
_geom_torsion_atom_site_label_3
_geom_torsion_atom_site_label_4
_geom_torsion
C7 C2 C3 C4 2.4(2)
C1 C2 C3 C4 -174.19(15)
Ru1 C2 C3 C4 -51.63(13)
C7 C2 C3 Ru1 54.02(12)
C1 C2 C3 Ru1 -122.56(15)
C2 C3 C4 C5 -1.5(2)
Ru1 C3 C4 C5 -53.73(13)
C2 C3 C4 Ru1 52.19(14)
C3 C4 C5 C6 -1.8(2)
Ru1 C4 C5 C6 -55.53(13)
C3 C4 C5 C8 176.48(14)
Ru1 C4 C5 C8 122.72(15)
C3 C4 C5 Ru1 53.76(13)
C4 C5 C6 C7 4.2(2)
C8 C5 C6 C7 -174.14(14)
Ru1 C5 C6 C7 -51.06(13)
C4 C5 C6 Ru1 55.22(13)
C8 C5 C6 Ru1 -123.07(14)
C5 C6 C7 C2 -3.3(2)
Ru1 C6 C7 C2 -54.16(14)
C5 C6 C7 Ru1 50.82(13)
C3 C2 C7 C6 0.0(2)
C1 C2 C7 C6 176.65(15)
Ru1 C2 C7 C6 54.43(14)
C3 C2 C7 Ru1 -54.38(13)
C1 C2 C7 Ru1 122.22(15)
C4 C5 C8 C10 85.5(2)
C6 C5 C8 C10 -96.24(19)
Ru1 C5 C8 C10 175.17(14)
C4 C5 C8 C9 -38.9(2)
C6 C5 C8 C9 139.35(15)
Ru1 C5 C8 C9 50.76(19)
Ru1 O1 C11 C12 -178.21(11)
Ru1 O1 C11 C16 2.6(2)
O1 C11 C12 C13 -179.90(15)
C16 C11 C12 C13 -0.7(2)
C11 C12 C13 C14 0.6(3)
C12 C13 C14 C15 -0.1(2)
C13 C14 C15 C16 -0.2(2)
C14 C15 C16 C11 0.1(2)
C14 C15 C16 C17 -179.47(14)
O1 C11 C16 C15 179.48(14)
C12 C11 C16 C15 0.3(2)
O1 C11 C16 C17 -0.9(2)
C12 C11 C16 C17 179.88(14)
C18 N1 C17 C16 178.20(14)
Ru1 N1 C17 C16 4.0(2)
C15 C16 C17 N1 176.91(15)
C11 C16 C17 N1 -2.7(2)
C17 N1 C18 C23 113.11(16)
Ru1 N1 C18 C23 -72.21(16)
C17 N1 C18 C19 -67.34(19)
Ru1 N1 C18 C19 107.34(14)
C23 C18 C19 C20 -1.2(2)
N1 C18 C19 C20 179.28(14)
C18 C19 C20 C21 -1.6(3)
C19 C20 C21 C22 2.1(3)
C19 C20 C21 C24 -178.42(16)
C20 C21 C22 C23 0.1(2)
C24 C21 C22 C23 -179.31(16)
C21 C22 C23 C18 -2.8(2)
C19 C18 C23 C22 3.4(2)
N1 C18 C23 C22 -177.08(13)
C20 C21 C24 O2 -22.6(3)
C22 C21 C24 O2 156.82(18)
C20 C21 C24 C25 154.20(17)
C22 C21 C24 C25 -26.4(3)
O2 C24 C25 C26 -5.0(3)
C21 C24 C25 C26 178.32(18)
C24 C25 C26 C27 175.81(19)
C25 C26 C27 C28 -4.9(3)
C25 C26 C27 C32 174.2(2)
C32 C27 C28 C29 -3.6(3)
C26 C27 C28 C29 175.51(18)
C27 C28 C29 C30 0.6(3)
C33 N2 C30 C31 -165.7(2)
C34 N2 C30 C31 0.0(3)
C33 N2 C30 C29 14.0(3)
C34 N2 C30 C29 179.72(18)
C28 C29 C30 N2 -176.37(19)
C28 C29 C30 C31 3.3(3)
N2 C30 C31 C32 175.48(19)
C29 C30 C31 C32 -4.2(3)
C30 C31 C32 C27 1.2(3)
C28 C27 C32 C31 2.7(3)
C26 C27 C32 C31 -176.47(19)
